data_4515429
loop_
_publ_author_name
'Iijima, Kodai'
'Sanada, Ryo'
'Yoo, Dongho'
'Sato, Ryonosuke'
'Kawamoto, Tadashi'
'Mori, Takehiko'

_publ_section_title
;
 Carrier Charge Polarity in Mixed-Stack Charge-Transfer Crystals
 Containing Dithienobenzodithiophene.
;
_journal_issue 12
_journal_name_full 'ACS applied materials &amp; interfaces'
_journal_page_first 10262
_journal_page_last 10269
_journal_paper_doi 10.1021/acsami.8b00416
_journal_volume 10
_journal_year 2018
_chemical_formula_moiety 'C14 H6 S4'
_chemical_formula_sum 'C14 H6 S4'
_chemical_formula_weight 302.44
_space_group_IT_number 15
_space_group_name_Hall '-C 2yc'
_space_group_name_H-M_alt 'C 1 2/c 1'
_symmetry_cell_setting monoclinic
_symmetry_Int_Tables_number 15
_symmetry_space_group_name_Hall '-C 2yc'
_symmetry_space_group_name_H-M 'C 1 2/c 1'
_atom_sites_solution_hydrogens geom
_atom_sites_solution_primary direct
_atom_sites_solution_secondary difmap
_cell_angle_alpha 90.0000
_cell_angle_beta 96.04(3)
_cell_angle_gamma 90.0000
_cell_formula_units_Z 4
_cell_length_a 18.468(8)
_cell_length_b 4.390(3)
_cell_length_c 14.980(6)
_cell_measurement_reflns_used 25
_cell_measurement_temperature 298
_cell_measurement_theta_max 17.49
_cell_measurement_theta_min 15.05
_cell_volume 1207.8(11)
_computing_cell_refinement WinAFC
_computing_data_collection WinAFC
_computing_data_reduction WinAFC
_computing_molecular_graphics 'CrystalStructure 4.0'
_computing_publication_material 'CrystalStructure 4.0 (Rigaku, 2010)'
_computing_structure_refinement 'SHELXL97 (Sheldrick, 2008)'
_computing_structure_solution 'Il Milione (Burla, et al., 2007)'
_diffrn_ambient_temperature 298
_diffrn_measured_fraction_theta_full 0.999
_diffrn_measured_fraction_theta_max 0.999
_diffrn_measurement_device_type 'Rigaku AFC7R'
_diffrn_measurement_method \w-2\q
_diffrn_radiation_type 'Mo K\a'
_diffrn_radiation_wavelength 0.71069
_diffrn_reflns_av_R_equivalents 0.0722
_diffrn_reflns_limit_h_max 25
_diffrn_reflns_limit_h_min -12
_diffrn_reflns_limit_k_max 3
_diffrn_reflns_limit_k_min -6
_diffrn_reflns_limit_l_max 20
_diffrn_reflns_limit_l_min -20
_diffrn_reflns_number 2227
_diffrn_reflns_theta_full 30.01
_diffrn_reflns_theta_max 30.01
_diffrn_standards_decay_% 0.840
_diffrn_standards_interval_count 150
_diffrn_standards_number 3
_exptl_absorpt_coefficient_mu 0.759
_exptl_absorpt_correction_T_max 0.955
_exptl_absorpt_correction_T_min 0.905
_exptl_absorpt_correction_type psi-scan
_exptl_absorpt_process_details '(North, Phillips & Mathews, 1968)'
_exptl_crystal_colour colorless
_exptl_crystal_density_diffrn 1.663
_exptl_crystal_density_method 'not measured'
_exptl_crystal_description plate
_exptl_crystal_F_000 616.00
_exptl_crystal_size_max 0.400
_exptl_crystal_size_mid 0.100
_exptl_crystal_size_min 0.060
_refine_diff_density_max 0.500
_refine_diff_density_min -0.530
_refine_ls_extinction_method none
_refine_ls_goodness_of_fit_ref 1.042
_refine_ls_hydrogen_treatment constr
_refine_ls_number_parameters 82
_refine_ls_number_reflns 1759
_refine_ls_number_restraints 0
_refine_ls_R_factor_gt 0.0464
_refine_ls_shift/su_max 0.000
_refine_ls_structure_factor_coef Fsqd
_refine_ls_weighting_details 'w = 1/[\s^2^(Fo^2^)+(0.0823P)^2^+0.4679P] where P=(Fo^2^+2Fc^2^)/3'
_refine_ls_weighting_scheme calc
_refine_ls_wR_factor_ref 0.1336
_reflns_number_gt 1389
_reflns_number_total 1759
_reflns_threshold_expression F^2^>2.0\s(F^2^)
_cod_data_source_file am8b00416_si_002.cif
_cod_data_source_block Cytidine_(Rigaku_Master_fo
_cod_database_code 4515429

loop_
_symmetry_equiv_pos_site_id
_symmetry_equiv_pos_as_xyz
1 +X,+Y,+Z
2 -X,+Y,1/2-Z
3 -X,-Y,-Z
4 +X,-Y,1/2+Z
5 1/2+X,1/2+Y,+Z
6 1/2-X,1/2+Y,1/2-Z
7 1/2-X,1/2-Y,-Z
8 1/2+X,1/2-Y,1/2+Z

loop_
_atom_site_label
_atom_site_type_symbol
_atom_site_fract_x
_atom_site_fract_y
_atom_site_fract_z
_atom_site_U_iso_or_equiv
_atom_site_adp_type
_atom_site_occupancy
_atom_site_symmetry_multiplicity
_atom_site_calc_flag
_atom_site_refinement_flags
S1 S 0.40567(3) 0.54736(15) 0.78188(3) 0.04266(19) Uani 1.0 8 d .
S2 S 0.35132(3) 0.29403(14) 1.03416(3) 0.03879(19) Uani 1.0 8 d .
C1 C 0.32386(13) 0.7192(6) 0.79637(17) 0.0467(6) Uani 1.0 8 d .
C2 C 0.30013(12) 0.6570(6) 0.87740(17) 0.0424(5) Uani 1.0 8 d .
C3 C 0.34965(11) 0.4629(5) 0.92885(13) 0.0341(4) Uani 1.0 8 d .
C4 C 0.40996(11) 0.3860(5) 0.88685(13) 0.0326(4) Uani 1.0 8 d .
C5 C 0.46067(10) 0.1879(5) 0.93746(12) 0.0306(4) Uani 1.0 8 d .
C6 C 0.43531(10) 0.1195(5) 1.02168(12) 0.0318(4) Uani 1.0 8 d .
C8 C 0.52635(10) 0.0669(5) 0.91608(12) 0.0337(4) Uani 1.0 8 d .
H1 H 0.2985 0.8421 0.7532 0.0560 Uiso 1.0 8 calc R
H2 H 0.2572 0.7317 0.8964 0.0509 Uiso 1.0 8 calc R
H8 H 0.5438 0.1104 0.8615 0.0404 Uiso 1.0 8 calc R

loop_
_atom_site_aniso_label
_atom_site_aniso_U_11
_atom_site_aniso_U_22
_atom_site_aniso_U_33
_atom_site_aniso_U_12
_atom_site_aniso_U_13
_atom_site_aniso_U_23
S1 0.0437(4) 0.0534(4) 0.0309(3) 0.0031(3) 0.0039(2) 0.0076(2)
S2 0.0329(3) 0.0519(4) 0.0334(3) 0.0044(2) 0.01165(19) 0.0001(2)
C1 0.0425(12) 0.0492(13) 0.0463(13) 0.0038(10) -0.0055(10) 0.0060(10)
C2 0.0325(10) 0.0460(12) 0.0478(12) 0.0037(9) -0.0008(9) -0.0023(10)
C3 0.0300(9) 0.0391(10) 0.0331(9) -0.0001(8) 0.0034(7) -0.0039(8)
C4 0.0328(9) 0.0373(10) 0.0278(9) -0.0014(8) 0.0036(7) -0.0002(8)
C5 0.0301(9) 0.0363(10) 0.0259(8) -0.0010(7) 0.0053(7) -0.0002(7)
C6 0.0294(8) 0.0389(9) 0.0284(9) -0.0019(8) 0.0082(7) -0.0014(7)
C8 0.0332(9) 0.0432(11) 0.0259(9) -0.0018(8) 0.0092(7) 0.0005(8)

loop_
_atom_type_symbol
_atom_type_description
_atom_type_scat_dispersion_real
_atom_type_scat_dispersion_imag
_atom_type_scat_source
C C 0.0033 0.0016
;
International Tables for Crystallography
(1992, Vol. C, Tables 4.2.6.8 and 6.1.1.4)
;
H H 0.0000 0.0000
;
International Tables for Crystallography
(1992, Vol. C, Table 6.1.1.4)
;
S S 0.1246 0.1234
;
International Tables for Crystallography
(1992, Vol. C, Tables 4.2.6.8 and 6.1.1.4)
;

loop_
_geom_angle_atom_site_label_1
_geom_angle_atom_site_label_2
_geom_angle_atom_site_label_3
_geom_angle
_geom_angle_publ_flag
_geom_angle_site_symmetry_1
_geom_angle_site_symmetry_3
C1 S1 C4 91.26(12) yes . .
C3 S2 C6 91.21(10) yes . .
S1 C1 C2 113.16(19) yes . .
C1 C2 C3 110.9(2) yes . .
S2 C3 C2 134.27(18) yes . .
S2 C3 C4 111.80(16) yes . .
C2 C3 C4 113.9(2) yes . .
S1 C4 C3 110.79(15) yes . .
S1 C4 C5 134.26(17) yes . .
C3 C4 C5 114.93(18) yes . .
C4 C5 C6 109.82(17) yes . .
C4 C5 C8 130.23(18) yes . .
C6 C5 C8 119.95(17) yes . .
S2 C6 C5 112.25(14) yes . .
S2 C6 C8 125.66(15) yes . 3_657
C5 C6 C8 122.09(18) yes . 3_657
C5 C8 C6 117.96(18) yes . 3_657
S1 C1 H1 123.425 no . .
C2 C1 H1 123.413 no . .
C1 C2 H2 124.579 no . .
C3 C2 H2 124.570 no . .
C5 C8 H8 121.030 no . .
C6 C8 H8 121.014 no 3_657 .

loop_
_geom_bond_atom_site_label_1
_geom_bond_atom_site_label_2
_geom_bond_distance
_geom_bond_publ_flag
_geom_bond_site_symmetry_2
S1 C1 1.723(3) yes .
S1 C4 1.719(2) yes .
S2 C3 1.740(3) yes .
S2 C6 1.758(2) yes .
C1 C2 1.361(4) yes .
C2 C3 1.417(3) yes .
C3 C4 1.378(3) yes .
C4 C5 1.435(3) yes .
C5 C6 1.423(3) yes .
C5 C8 1.392(3) yes .
C6 C8 1.379(3) yes 3_657
C1 H1 0.930 no .
C2 H2 0.930 no .
C8 H8 0.930 no .

loop_
_geom_contact_atom_site_label_1
_geom_contact_atom_site_label_2
_geom_contact_distance
_geom_contact_publ_flag
_geom_contact_site_symmetry_2
S1 C8 3.538(3) no .
C5 C5 2.788(3) no 3_657
C6 C6 2.749(3) no 3_657
C8 C8 2.851(3) no 3_657
C1 C4 3.533(4) no 1_565
C3 C6 3.504(4) no 1_565
C4 C1 3.533(4) no 1_545
C5 C5 3.544(3) no 3_667
C6 C3 3.504(4) no 1_545
S1 H2 3.4795 no .
S1 H8 3.3126 no .
S2 H2 3.1960 no .
S2 H8 2.9509 no 3_657
C3 H1 3.1723 no .
C4 H1 3.3747 no .
C4 H2 3.2199 no .
C4 H8 2.8140 no .
C5 H8 3.2931 no 3_657
C6 H8 3.2846 no .
H1 H2 2.4008 no .
S1 H8 3.0957 no 2_656
S1 H8 3.4661 no 2_666
S2 H1 3.5707 no 4_565
S2 H2 3.5520 no 1_545
S2 H2 3.2959 no 7_557
S2 H2 3.1419 no 7_567
S2 H8 3.5201 no 3_667
C1 H1 2.8364 no 6_546
C1 H1 3.5751 no 6_556
C2 H1 2.8821 no 6_546
H1 S2 3.5707 no 4_564
H1 C1 3.5751 no 6_546
H1 C1 2.8364 no 6_556
H1 C2 2.8821 no 6_556
H1 H1 2.8282 no 6_546
H1 H1 2.8282 no 6_556
H1 H2 3.5749 no 6_546
H1 H2 2.9195 no 6_556
H2 S2 3.5520 no 1_565
H2 S2 3.2959 no 7_557
H2 S2 3.1419 no 7_567
H2 H1 2.9195 no 6_546
H2 H1 3.5749 no 6_556
H2 H2 3.1460 no 7_567
H8 S1 3.4661 no 2_646
H8 S1 3.0957 no 2_656
H8 S2 3.5201 no 3_667
H8 H8 3.5558 no 2_656

loop_
_geom_torsion_atom_site_label_1
_geom_torsion_atom_site_label_2
_geom_torsion_atom_site_label_3
_geom_torsion_atom_site_label_4
_geom_torsion
_geom_torsion_publ_flag
_geom_torsion_site_symmetry_3
_geom_torsion_site_symmetry_4
C1 S1 C4 C3 0.73(15) no . .
C1 S1 C4 C5 178.9(2) no . .
C4 S1 C1 C2 -0.23(17) no . .
C3 S2 C6 C5 -0.75(14) no . .
C3 S2 C6 C8 -179.97(16) no . 3_657
C6 S2 C3 C2 179.8(2) no . .
C6 S2 C3 C4 0.53(14) no . .
S1 C1 C2 C3 -0.3(3) no . .
C1 C2 C3 S2 -178.36(19) no . .
C1 C2 C3 C4 0.9(3) no . .
S2 C3 C4 S1 178.36(11) no . .
S2 C3 C4 C5 -0.2(3) no . .
C2 C3 C4 S1 -1.1(3) no . .
C2 C3 C4 C5 -179.61(17) no . .
S1 C4 C5 C6 -178.48(15) no . .
S1 C4 C5 C8 2.0(4) no . .
C3 C4 C5 C6 -0.4(3) no . .
C3 C4 C5 C8 -179.89(17) no . .
C4 C5 C6 S2 0.8(2) no . .
C4 C5 C6 C8 -179.99(16) no . 3_657
C4 C5 C8 C6 179.87(18) no . 3_657
C6 C5 C8 C6 0.4(3) no . 3_657
C8 C5 C6 S2 -179.66(15) no . .
C8 C5 C6 C8 -0.4(3) no . 3_657
S2 C6 C8 C5 179.55(13) no 3_657 3_657
C5 C6 C8 C5 0.4(3) no 3_657 3_657
